data_2235998
loop_
_publ_author_name
'Smith, Graham'

_publ_section_title
;
 1,1,1-Trichloro-2,2-bis(4-iodophenyl)ethane
;
_journal_coeditor_code SU2477
_journal_issue 8
_journal_name_full 'Acta Crystallographica Section E'
_journal_page_first o2504
_journal_paper_doi 10.1107/S1600536812032254
_journal_volume 68
_journal_year 2012
_chemical_formula_iupac 'C14 H9 Cl3 I2'
_chemical_formula_moiety 'C14 H9 Cl3 I2'
_chemical_formula_sum 'C14 H9 Cl3 I2'
_chemical_formula_weight 537.36
_chemical_name_systematic
;
1,1,1-trichloro-2,2-bis(4-iodophenyl)ethane
;
_space_group_IT_number 29
_symmetry_cell_setting orthorhombic
_symmetry_space_group_name_Hall 'P 2c -2ac'
_symmetry_space_group_name_H-M 'P c a 21'
_atom_sites_solution_hydrogens geom
_atom_sites_solution_primary direct
_atom_sites_solution_secondary difmap
_audit_creation_method SHELXL-97
_cell_angle_alpha 90.00
_cell_angle_beta 90.00
_cell_angle_gamma 90.00
_cell_formula_units_Z 4
_cell_length_a 9.8117(3)
_cell_length_b 20.3445(4)
_cell_length_c 8.0486(2)
_cell_measurement_reflns_used 2427
_cell_measurement_temperature 200(2)
_cell_measurement_theta_max 28.72
_cell_measurement_theta_min 3.22
_cell_volume 1606.61(7)
_computing_cell_refinement 'CrysAlis PRO (Agilent, 2012)'
_computing_data_collection 'CrysAlis PRO (Agilent, 2012)'
_computing_data_reduction 'CrysAlis PRO (Agilent, 2012)'
_computing_molecular_graphics 'PLATON (Spek, 2009)'
_computing_publication_material 'PLATON (Spek, 2009)'
_computing_structure_refinement 'SHELXL97 (Sheldrick, 2008) within WinGX (Farrugia, 1999)'
_computing_structure_solution 'SIR92 (Altomare <i>et al.</i>, 1993)'
_diffrn_ambient_temperature 200(2)
_diffrn_detector_area_resol_mean 16.077
_diffrn_measured_fraction_theta_full 0.996
_diffrn_measured_fraction_theta_max 0.996
_diffrn_measurement_device_type 'Oxford Diffraction Gemini-S CCD-detector'
_diffrn_measurement_method '\w scans'
_diffrn_radiation_monochromator graphite
_diffrn_radiation_source 'Enhance (Mo) X-ray source'
_diffrn_radiation_type MoK\a
_diffrn_radiation_wavelength 0.71073
_diffrn_reflns_av_R_equivalents 0.0278
_diffrn_reflns_av_sigmaI/netI 0.0450
_diffrn_reflns_limit_h_max 12
_diffrn_reflns_limit_h_min -10
_diffrn_reflns_limit_k_max 25
_diffrn_reflns_limit_k_min -13
_diffrn_reflns_limit_l_max 9
_diffrn_reflns_limit_l_min -9
_diffrn_reflns_number 5183
_diffrn_reflns_theta_full 26.00
_diffrn_reflns_theta_max 26.00
_diffrn_reflns_theta_min 3.42
_diffrn_standards_number 0
_exptl_absorpt_coefficient_mu 4.397
_exptl_absorpt_correction_T_max 0.980
_exptl_absorpt_correction_T_min 0.386
_exptl_absorpt_correction_type multi-scan
_exptl_absorpt_process_details '(CrysAlis PRO; Agilent, 2012)'
_exptl_crystal_colour colourless
_exptl_crystal_density_diffrn 2.222
_exptl_crystal_density_method 'not measured'
_exptl_crystal_description plate
_exptl_crystal_F_000 1000
_exptl_crystal_size_max 0.25
_exptl_crystal_size_mid 0.20
_exptl_crystal_size_min 0.08
_refine_diff_density_max 0.801
_refine_diff_density_min -0.953
_refine_ls_abs_structure_details 'Flack (1983), 1203 Friedel pairs'
_refine_ls_abs_structure_Flack -0.02(4)
_refine_ls_extinction_method none
_refine_ls_goodness_of_fit_ref 1.077
_refine_ls_hydrogen_treatment constr
_refine_ls_matrix_type full
_refine_ls_number_parameters 172
_refine_ls_number_reflns 2905
_refine_ls_number_restraints 1
_refine_ls_restrained_S_all 1.076
_refine_ls_R_factor_all 0.0476
_refine_ls_R_factor_gt 0.0441
_refine_ls_shift/su_max 0.001
_refine_ls_shift/su_mean 0.000
_refine_ls_structure_factor_coef Fsqd
_refine_ls_weighting_details 'calc w=1/[\s^2^(Fo^2^)+(0.0574P)^2^+5.2653P] where P=(Fo^2^+2Fc^2^)/3'
_refine_ls_weighting_scheme calc
_refine_ls_wR_factor_gt 0.1094
_refine_ls_wR_factor_ref 0.1122
_reflns_number_gt 2687
_reflns_number_total 2905
_reflns_threshold_expression I>2\s(I)
_cod_data_source_file su2477.cif
_cod_data_source_block I
_cod_database_code 2235998
_cod_database_fobs_code 2235998

loop_
_symmetry_equiv_pos_as_xyz
'x, y, z'
'-x, -y, z+1/2'
'-x+1/2, y, z+1/2'
'x+1/2, -y, z'

loop_
_atom_site_aniso_label
_atom_site_aniso_U_11
_atom_site_aniso_U_22
_atom_site_aniso_U_33
_atom_site_aniso_U_12
_atom_site_aniso_U_13
_atom_site_aniso_U_23
I4A 0.0686(4) 0.0249(3) 0.0266(3) 0.0085(3) 0.0032(3) 0.0055(3)
I4B 0.0629(4) 0.0206(3) 0.0430(4) -0.0046(3) 0.0038(4) -0.0056(3)
Cl1 0.0378(11) 0.0244(11) 0.0326(13) 0.0046(8) 0.0019(9) -0.0051(9)
Cl2 0.0264(10) 0.0380(12) 0.0433(15) -0.0087(9) 0.0074(10) -0.0060(11)
Cl3 0.0510(13) 0.0299(12) 0.0290(12) 0.0033(10) 0.0040(11) 0.0078(10)
C1 0.025(4) 0.019(4) 0.034(5) -0.001(3) 0.003(4) -0.001(4)
C1A 0.026(4) 0.020(4) 0.021(5) 0.000(3) -0.002(3) -0.002(3)
C1B 0.019(3) 0.031(5) 0.018(5) -0.003(3) 0.004(3) 0.000(3)
C2 0.018(4) 0.022(4) 0.021(5) -0.004(3) -0.007(3) 0.003(3)
C2A 0.024(4) 0.022(4) 0.026(4) -0.001(3) -0.001(4) -0.001(3)
C2B 0.020(4) 0.025(4) 0.035(5) 0.005(3) -0.008(4) 0.002(4)
C3A 0.035(4) 0.021(4) 0.024(5) -0.007(3) 0.004(4) -0.003(3)
C3B 0.027(4) 0.034(5) 0.031(5) -0.001(3) -0.003(4) -0.002(5)
C4A 0.044(5) 0.020(4) 0.026(5) 0.003(4) 0.004(4) 0.006(4)
C4B 0.035(5) 0.020(4) 0.031(5) -0.002(4) 0.012(4) 0.001(4)
C5A 0.033(5) 0.032(5) 0.030(5) 0.005(4) -0.005(4) 0.002(4)
C5B 0.032(4) 0.024(4) 0.030(6) 0.003(3) -0.001(4) 0.004(4)
C6A 0.028(4) 0.024(4) 0.035(6) -0.003(4) 0.000(4) 0.003(4)
C6B 0.025(4) 0.024(4) 0.031(6) -0.002(3) -0.001(4) -0.002(4)

loop_
_atom_site_type_symbol
_atom_site_label
_atom_site_fract_x
_atom_site_fract_y
_atom_site_fract_z
_atom_site_U_iso_or_equiv
_atom_site_thermal_displace_type
_atom_site_calc_flag
_atom_site_refinement_flags
_atom_site_occupancy
I I4A 0.95323(7) 0.01062(3) 1.18735(8) 0.0400(2) Uani . . 1.000
I I4B 0.89471(7) 0.54100(3) 0.90275(11) 0.0422(2) Uani . . 1.000
Cl Cl1 1.0549(2) 0.15878(11) 0.4415(3) 0.0316(7) Uani . . 1.000
Cl Cl2 1.1944(2) 0.27227(12) 0.5751(3) 0.0359(7) Uani . . 1.000
Cl Cl3 0.9773(3) 0.28835(12) 0.3400(3) 0.0366(7) Uani . . 1.000
C C1 1.0324(8) 0.2408(4) 0.5112(12) 0.026(3) Uani . . 1.000
C C1A 0.9376(8) 0.1901(4) 0.7842(11) 0.022(3) Uani . . 1.000
C C1B 0.9112(8) 0.3126(4) 0.7238(11) 0.023(3) Uani . . 1.000
C C2 0.9238(8) 0.2436(4) 0.6522(10) 0.020(3) Uani . . 1.000
C C2A 0.8197(9) 0.1581(4) 0.8344(11) 0.024(2) Uani . . 1.000
C C2B 0.9956(8) 0.3350(4) 0.8512(12) 0.027(3) Uani . . 1.000
C C3A 0.8211(9) 0.1073(4) 0.9512(11) 0.027(3) Uani . . 1.000
C C3B 0.9885(8) 0.3989(4) 0.9066(15) 0.031(3) Uani . . 1.000
C C4A 0.9450(10) 0.0899(4) 1.0187(13) 0.030(3) Uani . . 1.000
C C4B 0.8945(9) 0.4409(5) 0.8347(13) 0.029(3) Uani . . 1.000
C C5A 1.0643(9) 0.1209(5) 0.9744(13) 0.032(3) Uani . . 1.000
C C5B 0.8044(8) 0.4195(4) 0.7141(12) 0.029(3) Uani . . 1.000
C C6A 1.0600(9) 0.1711(5) 0.8569(13) 0.029(3) Uani . . 1.000
C C6B 0.8130(8) 0.3553(4) 0.6603(12) 0.027(3) Uani . . 1.000
H H2 0.83640 0.23500 0.59740 0.0250 Uiso calc R 1.000
H H2A 0.73680 0.17080 0.78850 0.0290 Uiso calc R 1.000
H H2B 1.05770 0.30630 0.89950 0.0320 Uiso calc R 1.000
H H3A 0.74120 0.08600 0.98230 0.0320 Uiso calc R 1.000
H H3B 1.04570 0.41360 0.99090 0.0360 Uiso calc R 1.000
H H5A 1.14670 0.10850 1.02230 0.0380 Uiso calc R 1.000
H H5B 0.73940 0.44780 0.67010 0.0350 Uiso calc R 1.000
H H6A 1.14030 0.19220 0.82650 0.0350 Uiso calc R 1.000
H H6B 0.75230 0.34020 0.58020 0.0320 Uiso calc R 1.000

loop_
_atom_type_symbol
_atom_type_description
_atom_type_scat_dispersion_real
_atom_type_scat_dispersion_imag
_atom_type_scat_source
C C 0.0033 0.0016 'International Tables Vol C Tables 4.2.6.8 and 6.1.1.4'
H H 0.0000 0.0000 'International Tables Vol C Tables 4.2.6.8 and 6.1.1.4'
Cl Cl 0.1484 0.1585 'International Tables Vol C Tables 4.2.6.8 and 6.1.1.4'
I I -0.4742 1.8119 'International Tables Vol C Tables 4.2.6.8 and 6.1.1.4'

loop_
_geom_angle_atom_site_label_1
_geom_angle_atom_site_label_2
_geom_angle_atom_site_label_3
_geom_angle
_geom_angle_publ_flag
Cl1 C1 Cl2 108.5(4) no
Cl1 C1 Cl3 107.8(5) no
Cl1 C1 C2 110.5(6) no
Cl2 C1 Cl3 107.5(5) no
Cl2 C1 C2 112.7(6) no
Cl3 C1 C2 109.8(5) no
C2 C1A C2A 117.6(7) no
C2 C1A C6A 124.6(8) no
C2A C1A C6A 117.8(8) no
C2 C1B C2B 122.1(7) no
C2 C1B C6B 119.5(7) no
C2B C1B C6B 118.4(8) no
C1 C2 C1A 114.8(7) no
C1 C2 C1B 111.4(7) no
C1A C2 C1B 113.6(7) no
C1A C2A C3A 122.3(8) no
C1B C2B C3B 121.1(8) no
C2A C3A C4A 117.7(8) no
C2B C3B C4B 118.8(9) no
I4A C4A C3A 118.9(7) no
I4A C4A C5A 119.0(7) no
C3A C4A C5A 122.0(9) no
I4B C4B C3B 119.1(7) no
I4B C4B C5B 119.1(7) no
C3B C4B C5B 121.7(9) no
C4A C5A C6A 119.1(9) no
C4B C5B C6B 118.7(8) no
C1A C6A C5A 121.1(8) no
C1B C6B C5B 121.2(8) no
C1 C2 H2 105.00 no
C1A C2 H2 105.00 no
C1B C2 H2 105.00 no
C1A C2A H2A 119.00 no
C3A C2A H2A 119.00 no
C1B C2B H2B 119.00 no
C3B C2B H2B 119.00 no
C2A C3A H3A 121.00 no
C4A C3A H3A 121.00 no
C2B C3B H3B 121.00 no
C4B C3B H3B 121.00 no
C4A C5A H5A 120.00 no
C6A C5A H5A 120.00 no
C4B C5B H5B 121.00 no
C6B C5B H5B 121.00 no
C1A C6A H6A 120.00 no
C5A C6A H6A 119.00 no
C1B C6B H6B 119.00 no
C5B C6B H6B 119.00 no

loop_
_geom_bond_atom_site_label_1
_geom_bond_atom_site_label_2
_geom_bond_distance
_geom_bond_publ_flag
I4A C4A 2.110(9) no
I4B C4B 2.109(10) no
Cl1 C1 1.774(9) no
Cl2 C1 1.789(8) no
Cl3 C1 1.768(9) no
C1 C2 1.558(12) no
C1A C2 1.527(12) no
C1A C2A 1.388(12) no
C1A C6A 1.391(12) no
C1B C2 1.523(12) no
C1B C2B 1.395(12) no
C1B C6B 1.394(12) no
C2A C3A 1.397(12) no
C2B C3B 1.376(12) no
C3A C4A 1.378(13) no
C3B C4B 1.384(13) no
C4A C5A 1.377(13) no
C4B C5B 1.383(13) no
C5A C6A 1.393(15) no
C5B C6B 1.379(12) no
C2 H2 0.9800 no
C2A H2A 0.9300 no
C2B H2B 0.9300 no
C3A H3A 0.9300 no
C3B H3B 0.9300 no
C5A H5A 0.9300 no
C5B H5B 0.9300 no
C6A H6A 0.9300 no
C6B H6B 0.9300 no

loop_
_geom_hbond_atom_site_label_D
_geom_hbond_atom_site_label_H
_geom_hbond_atom_site_label_A
_geom_hbond_distance_DH
_geom_hbond_distance_HA
_geom_hbond_distance_DA
_geom_hbond_angle_DHA
_geom_hbond_publ_flag
C6A H6A Cl2 0.93 2.65 3.335(10) 131 no

loop_
_geom_torsion_atom_site_label_1
_geom_torsion_atom_site_label_2
_geom_torsion_atom_site_label_3
_geom_torsion_atom_site_label_4
_geom_torsion
_geom_torsion_publ_flag
Cl1 C1 C2 C1A 44.3(8) no
Cl1 C1 C2 C1B 175.3(6) no
Cl2 C1 C2 C1A -77.2(8) no
Cl2 C1 C2 C1B 53.8(8) no
Cl3 C1 C2 C1A 163.1(6) no
Cl3 C1 C2 C1B -65.9(8) no
C2A C1A C2 C1 -135.2(8) no
C2A C1A C2 C1B 94.9(9) no
C6A C1A C2 C1 44.5(12) no
C6A C1A C2 C1B -85.4(10) no
C2 C1A C2A C3A 178.4(8) no
C6A C1A C2A C3A -1.4(13) no
C2 C1A C6A C5A -178.8(9) no
C2A C1A C6A C5A 1.0(14) no
C2B C1B C2 C1 -86.2(10) no
C2B C1B C2 C1A 45.5(11) no
C6B C1B C2 C1 93.5(9) no
C6B C1B C2 C1A -134.9(8) no
C2 C1B C2B C3B 175.7(8) no
C6B C1B C2B C3B -4.0(13) no
C2 C1B C6B C5B -175.6(8) no
C2B C1B C6B C5B 4.0(13) no
C1A C2A C3A C4A 0.9(13) no
C1B C2B C3B C4B 0.7(14) no
C2A C3A C4A I4A -177.3(6) no
C2A C3A C4A C5A 0.1(14) no
C2B C3B C4B I4B -174.4(7) no
C2B C3B C4B C5B 2.7(15) no
I4A C4A C5A C6A 176.9(7) no
C3A C4A C5A C6A -0.5(15) no
I4B C4B C5B C6B 174.5(7) no
C3B C4B C5B C6B -2.7(14) no
C4A C5A C6A C1A -0.1(15) no
C4B C5B C6B C1B -0.8(13) no

loop_
_cod_related_entry_id
_cod_related_entry_database
_cod_related_entry_code
1 ChemSpider 18720
